data_1569688
loop_
_publ_author_name
'Magott, Micha&#x142;'
'P&#x142;onka, Klaudia'
'Sieklucka, Barbara'
'Dziedzic-Kocurek, Katarzyna'
'Kosaka, Wataru'
'Miyasaka, Hitoshi'
'Pinkowicz, Dawid'

_publ_section_title
;
 Guest-induced pore breathing controls the spin state in a cyanido-bridged
 framework.
;
_journal_issue 36
_journal_name_full 'Chemical science'
_journal_page_first 9651
_journal_page_last 9663
_journal_paper_doi 10.1039/d3sc03255h
_journal_volume 14
_journal_year 2023
_chemical_formula_moiety 'C56 H32 Fe2 N24 W, 4(H2 O)'
_chemical_formula_sum 'C56 H40 Fe2 N24 O4 W'
_chemical_formula_weight 1408.67
_space_group_crystal_system tetragonal
_space_group_IT_number 88
_space_group_name_Hall '-I 4ad'
_space_group_name_H-M_alt 'I 41/a :2'
_atom_sites_solution_hydrogens mixed
_audit_creation_date 2022-09-12
_audit_creation_method
;
Olex2 1.5
(compiled 2022.04.07 svn.rca3783a0 for OlexSys, GUI svn.r6498)
;
_audit_update_record
;
2023-02-07 deposited with the CCDC.	2023-08-15 downloaded from the CCDC.
;
_cell_angle_alpha 90
_cell_angle_beta 90
_cell_angle_gamma 90
_cell_formula_units_Z 4
_cell_length_a 19.7947(3)
_cell_length_b 19.7947(3)
_cell_length_c 16.0477(3)
_cell_measurement_reflns_used 9931
_cell_measurement_temperature 200(2)
_cell_measurement_theta_max 28.21
_cell_measurement_theta_min 2.63
_cell_volume 6287.97(18)
_computing_cell_refinement 'Bruker SAINT'
_computing_data_collection 'Bruker APEX2'
_computing_data_reduction 'Bruker SAINT'
_computing_molecular_graphics 'Olex2 1.5 (Dolomanov et al., 2009)'
_computing_publication_material 'Olex2 1.5 (Dolomanov et al., 2009)'
_computing_structure_refinement 'SHELXL 2014/7 (Sheldrick, 2015)'
_diffrn_ambient_temperature 200.00
_diffrn_measured_fraction_theta_full 0.999
_diffrn_measured_fraction_theta_max 0.999
_diffrn_measurement_device_type 'Bruker APEX-II CCD'
_diffrn_measurement_method '\f and \w scans'
_diffrn_radiation_type MoK\a
_diffrn_radiation_wavelength 0.71073
_diffrn_reflns_av_R_equivalents 0.0271
_diffrn_reflns_av_unetI/netI 0.0161
_diffrn_reflns_Laue_measured_fraction_full 0.999
_diffrn_reflns_Laue_measured_fraction_max 0.999
_diffrn_reflns_limit_h_max 26
_diffrn_reflns_limit_h_min -26
_diffrn_reflns_limit_k_max 26
_diffrn_reflns_limit_k_min -25
_diffrn_reflns_limit_l_max 21
_diffrn_reflns_limit_l_min -21
_diffrn_reflns_number 30445
_diffrn_reflns_point_group_measured_fraction_full 0.999
_diffrn_reflns_point_group_measured_fraction_max 0.999
_diffrn_reflns_theta_full 25.242
_diffrn_reflns_theta_max 27.858
_diffrn_reflns_theta_min 2.628
_diffrn_standards_number 0
_exptl_absorpt_coefficient_mu 2.344
_exptl_absorpt_correction_T_max 0.7456
_exptl_absorpt_correction_T_min 0.6603
_exptl_absorpt_correction_type multi-scan
_exptl_absorpt_process_details
;
SADABS-2016/2 (Bruker,2016/2) was used for absorption correction.
wR2(int) was 0.0590 before and 0.0485 after correction.
The Ratio of minimum to maximum transmission is 0.8856.
The \l/2 correction factor is Not present.
;
_exptl_crystal_colour orange
_exptl_crystal_colour_primary orange
_exptl_crystal_density_diffrn 1.488
_exptl_crystal_description prism
_exptl_crystal_F_000 2808
_exptl_crystal_preparation 'Magnetic properties'
_exptl_crystal_size_max 0.24
_exptl_crystal_size_mid 0.1
_exptl_crystal_size_min 0.08
_refine_diff_density_max 0.753
_refine_diff_density_min -0.406
_refine_diff_density_rms 0.067
_refine_ls_extinction_method none
_refine_ls_goodness_of_fit_ref 1.095
_refine_ls_hydrogen_treatment mixed
_refine_ls_matrix_type full
_refine_ls_number_parameters 204
_refine_ls_number_reflns 3744
_refine_ls_number_restraints 3
_refine_ls_restrained_S_all 1.095
_refine_ls_R_factor_all 0.0230
_refine_ls_R_factor_gt 0.0201
_refine_ls_shift/su_max 0.000
_refine_ls_shift/su_mean 0.000
_refine_ls_structure_factor_coef Fsqd
_refine_ls_weighting_details 'w=1/[\s^2^(Fo^2^)+(0.0274P)^2^+8.2190P] where P=(Fo^2^+2Fc^2^)/3'
_refine_ls_weighting_scheme calc
_refine_ls_wR_factor_gt 0.0523
_refine_ls_wR_factor_ref 0.0535
_reflns_Friedel_coverage 0.000
_reflns_number_gt 3458
_reflns_number_total 3744
_reflns_threshold_expression 'I > 2\s(I)'
_cod_data_source_file d3sc03255h2.cif
_cod_data_source_block fe2w_200k_0m
_cod_depositor_comments 'Adding full bibliography for 1569688--1569691.cif.'
_cod_original_cell_volume 6288.0(2)
_cod_original_sg_symbol_H-M 'I 41/a'
_cod_database_code 1569688
_shelx_shelxl_version_number 2014/7
_shelx_space_group_comment
;
The symmetry employed for this shelxl refinement is uniquely defined
by the following loop, which should always be used as a source of
symmetry information in preference to the above space-group names.
They are only intended as comments.
;
_shelx_estimated_absorpt_t_max 0.835
_shelx_estimated_absorpt_t_min 0.603
_olex2_refinement_description
;
1. Fixed Uiso
 At 1.2 times of:
  All C(H) groups, All O(H,H) groups
2. Restrained distances
 O1-H1A
 0.95 with sigma of 0.02
 O1-H1B
 0.95 with sigma of 0.02
 H1A-H1B
 1.5 with sigma of 0.04
3.a Aromatic/amide H refined with riding coordinates:
 C3(H3), C4(H4), C6(H6), C7(H7), C9(H9), C10(H10), C13(H13), C12(H12)
;
_olex2_submission_special_instructions 'No special instructions were received'

loop_
_space_group_symop_operation_xyz
'x, y, z'
'-y+1/4, x+3/4, z+3/4'
'y+1/4, -x+1/4, z+1/4'
'-x, -y+1/2, z'
'x+1/2, y+1/2, z+1/2'
'-y+3/4, x+5/4, z+5/4'
'y+3/4, -x+3/4, z+3/4'
'-x+1/2, -y+1, z+1/2'
'-x, -y, -z'
'y-1/4, -x-3/4, -z-3/4'
'-y-1/4, x-1/4, -z-1/4'
'x, y-1/2, -z'
'-x+1/2, -y+1/2, -z+1/2'
'y+1/4, -x-1/4, -z-1/4'
'-y+1/4, x+1/4, -z+1/4'
'x+1/2, y, -z+1/2'

loop_
_atom_site_label
_atom_site_type_symbol
_atom_site_fract_x
_atom_site_fract_y
_atom_site_fract_z
_atom_site_U_iso_or_equiv
_atom_site_adp_type
_atom_site_occupancy
_atom_site_site_symmetry_order
_atom_site_calc_flag
_atom_site_refinement_flags_posn
_atom_site_refinement_flags_adp
_atom_site_refinement_flags_occupancy
_atom_site_disorder_assembly
_atom_site_disorder_group
W1 W 0.5000 0.7500 0.6250 0.01676(5) Uani 1 4 d S T P . .
O1 O 0.4224(2) 0.9264(2) 0.9053(2) 0.1265(15) Uani 1 1 d D . . . .
H1A H 0.450(2) 0.926(3) 0.956(2) 0.152 Uiso 1 1 d D U . . .
H1B H 0.438(3) 0.891(2) 0.869(3) 0.152 Uiso 1 1 d D U . . .
N1 N 0.48987(11) 0.59432(9) 0.55576(12) 0.0377(5) Uani 1 1 d . . . . .
C1 C 0.49306(11) 0.64807(10) 0.58336(13) 0.0263(4) Uani 1 1 d . . . . .
Fe1 Fe 0.5000 0.5000 0.5000 0.03312(10) Uani 1 2 d S . P . .
C2 C 0.50287(11) 0.81602(11) 0.73310(13) 0.0286(4) Uani 1 1 d . . . . .
N3 N 0.49382(12) 0.45210(10) 0.62645(12) 0.0398(5) Uani 1 1 d . . . . .
C3 C 0.50712(16) 0.48839(13) 0.69478(16) 0.0463(6) Uani 1 1 d . . . . .
H3 H 0.5225 0.5335 0.6877 0.056 Uiso 1 1 calc R U . . .
N4 N 0.4637(2) 0.35202(19) 0.93445(19) 0.0960(12) Uani 1 1 d . . . . .
C4 C 0.49991(17) 0.46455(15) 0.77447(17) 0.0519(7) Uani 1 1 d . . . . .
H4 H 0.5101 0.4922 0.8212 0.062 Uiso 1 1 calc R U . . .
C5 C 0.47739(17) 0.39894(15) 0.78463(17) 0.0529(7) Uani 1 1 d . . . . .
N5 N 0.38708(12) 0.49360(11) 0.48176(14) 0.0461(5) Uani 1 1 d . . . . .
N2 N 0.50343(13) 0.85172(11) 0.78936(14) 0.0462(5) Uani 1 1 d . . . . .
C6 C 0.4636(2) 0.35985(15) 0.71572(19) 0.0668(10) Uani 1 1 d . . . . .
H6 H 0.4481 0.3146 0.7213 0.080 Uiso 1 1 calc R U . . .
N6 N 0.1198(2) 0.4841(3) 0.4233(3) 0.1259(17) Uani 1 1 d . . . . .
C7 C 0.4730(2) 0.38855(14) 0.63834(17) 0.0590(9) Uani 1 1 d . . . . .
H7 H 0.4641 0.3616 0.5906 0.071 Uiso 1 1 calc R U . . .
C8 C 0.4691(2) 0.37210(19) 0.8682(2) 0.0691(10) Uani 1 1 d . . . . .
C9 C 0.3507(2) 0.54921(17) 0.4696(3) 0.0748(11) Uani 1 1 d . . . . .
H9 H 0.3733 0.5916 0.4713 0.090 Uiso 1 1 calc R U . . .
C10 C 0.2821(2) 0.5489(2) 0.4547(3) 0.0845(12) Uani 1 1 d . . . . .
H10 H 0.2585 0.5901 0.4461 0.101 Uiso 1 1 calc R U . . .
C11 C 0.24830(18) 0.48862(19) 0.4525(2) 0.0636(8) Uani 1 1 d . . . . .
C13 C 0.35284(17) 0.43530(16) 0.4781(2) 0.0648(9) Uani 1 1 d . . . . .
H13 H 0.3774 0.3945 0.4854 0.078 Uiso 1 1 calc R U . . .
C14 C 0.1764(2) 0.4862(2) 0.4365(3) 0.0871(13) Uani 1 1 d . . . . .
C12 C 0.28428(19) 0.43082(18) 0.4645(3) 0.0737(10) Uani 1 1 d . . . . .
H12 H 0.2625 0.3881 0.4636 0.088 Uiso 1 1 calc R U . . .

loop_
_atom_site_aniso_label
_atom_site_aniso_U_11
_atom_site_aniso_U_22
_atom_site_aniso_U_33
_atom_site_aniso_U_23
_atom_site_aniso_U_13
_atom_site_aniso_U_12
W1 0.01520(6) 0.01520(6) 0.01989(8) 0.000 0.000 0.000
O1 0.141(3) 0.170(4) 0.0684(19) -0.002(2) 0.010(2) 0.074(3)
N1 0.0609(13) 0.0215(9) 0.0309(10) -0.0011(7) 0.0008(9) 0.0013(9)
C1 0.0329(10) 0.0224(9) 0.0237(10) 0.0024(8) -0.0003(8) 0.0008(8)
Fe1 0.0554(3) 0.01607(19) 0.0279(2) -0.00235(16) -0.0005(2) 0.00094(18)
C2 0.0302(10) 0.0263(9) 0.0293(10) 0.0010(8) -0.0001(8) 0.0009(8)
N3 0.0620(14) 0.0264(9) 0.0311(10) 0.0017(8) -0.0009(9) 0.0010(9)
C3 0.0648(17) 0.0345(13) 0.0395(13) -0.0004(10) -0.0045(13) -0.0019(12)
N4 0.160(4) 0.085(2) 0.0433(16) 0.0164(16) 0.0029(19) -0.005(2)
C4 0.073(2) 0.0484(15) 0.0341(13) -0.0025(11) -0.0061(13) 0.0009(14)
C5 0.075(2) 0.0497(16) 0.0336(13) 0.0082(12) -0.0001(13) 0.0027(14)
N5 0.0593(14) 0.0352(11) 0.0439(12) -0.0002(9) -0.0016(10) 0.0051(10)
N2 0.0652(15) 0.0387(11) 0.0349(11) -0.0115(9) -0.0028(10) 0.0035(10)
C6 0.121(3) 0.0376(15) 0.0423(15) 0.0081(12) 0.0019(18) -0.0138(17)
N6 0.074(3) 0.164(5) 0.140(4) -0.037(4) -0.022(3) 0.014(3)
C7 0.109(3) 0.0328(13) 0.0349(14) 0.0005(11) -0.0006(15) -0.0093(15)
C8 0.103(3) 0.063(2) 0.0412(17) 0.0079(14) 0.0031(17) -0.003(2)
C9 0.077(2) 0.0399(16) 0.108(3) -0.0033(18) -0.026(2) 0.0078(16)
C10 0.070(2) 0.059(2) 0.124(4) -0.003(2) -0.024(2) 0.0197(18)
C11 0.062(2) 0.071(2) 0.058(2) -0.0102(17) -0.0035(15) 0.0040(16)
C13 0.0603(19) 0.0420(16) 0.092(3) -0.0024(16) 0.0076(18) 0.0001(14)
C14 0.066(2) 0.105(3) 0.090(3) -0.020(3) -0.011(2) 0.007(2)
C12 0.061(2) 0.0559(19) 0.104(3) -0.007(2) 0.008(2) -0.0079(16)

loop_
_atom_type_symbol
_atom_type_description
_atom_type_scat_dispersion_real
_atom_type_scat_dispersion_imag
_atom_type_scat_source
C C 0.0033 0.0016 'International Tables Vol C Tables 4.2.6.8 and 6.1.1.4'
H H 0.0000 0.0000 'International Tables Vol C Tables 4.2.6.8 and 6.1.1.4'
N N 0.0061 0.0033 'International Tables Vol C Tables 4.2.6.8 and 6.1.1.4'
O O 0.0106 0.0060 'International Tables Vol C Tables 4.2.6.8 and 6.1.1.4'
Fe Fe 0.3463 0.8444 'International Tables Vol C Tables 4.2.6.8 and 6.1.1.4'
W W -0.8490 6.8722 'International Tables Vol C Tables 4.2.6.8 and 6.1.1.4'

loop_
_geom_angle_atom_site_label_1
_geom_angle_atom_site_label_2
_geom_angle_atom_site_label_3
_geom_angle
_geom_angle_site_symmetry_1
_geom_angle_site_symmetry_3
_geom_angle_publ_flag
C1 W1 C1 95.65(3) 15_656 4_665 ?
C1 W1 C1 143.44(11) 4_665 . ?
C1 W1 C1 95.65(3) 15_656 . ?
C1 W1 C1 143.44(11) 15_656 10_577 ?
C1 W1 C1 95.65(3) 4_665 10_577 ?
C1 W1 C1 95.65(3) 10_577 . ?
C1 W1 C2 145.28(8) 10_577 10_577 ?
C1 W1 C2 145.28(8) . . ?
C1 W1 C2 71.27(8) 4_665 . ?
C1 W1 C2 145.28(8) 4_665 4_665 ?
C1 W1 C2 74.66(8) 4_665 10_577 ?
C1 W1 C2 71.28(8) . 4_665 ?
C1 W1 C2 74.66(8) 15_656 4_665 ?
C1 W1 C2 145.28(8) 15_656 15_656 ?
C1 W1 C2 76.33(8) 10_577 4_665 ?
C1 W1 C2 76.33(8) 4_665 15_656 ?
C1 W1 C2 76.33(8) 15_656 . ?
C1 W1 C2 71.27(8) 10_577 15_656 ?
C1 W1 C2 74.66(8) 10_577 . ?
C1 W1 C2 74.66(8) . 15_656 ?
C1 W1 C2 71.27(8) 15_656 10_577 ?
C1 W1 C2 76.32(8) . 10_577 ?
C2 W1 C2 129.61(7) 10_577 4_665 ?
C2 W1 C2 74.03(11) 15_656 10_577 ?
C2 W1 C2 129.61(7) 10_577 . ?
C2 W1 C2 74.03(11) 4_665 . ?
C2 W1 C2 129.61(7) 15_656 . ?
C2 W1 C2 129.61(7) 15_656 4_665 ?
H1A O1 H1B 108(3) . . ?
C1 N1 Fe1 170.8(2) . . ?
N1 C1 W1 175.69(19) . . ?
N1 Fe1 N1 180.0 . 9_666 ?
N1 Fe1 N3 90.86(7) . 9_666 ?
N1 Fe1 N3 90.86(7) 9_666 . ?
N1 Fe1 N3 89.14(7) . . ?
N1 Fe1 N3 89.13(7) 9_666 9_666 ?
N1 Fe1 N5 90.62(8) . . ?
N1 Fe1 N5 89.38(8) . 9_666 ?
N1 Fe1 N5 89.38(8) 9_666 . ?
N1 Fe1 N5 90.62(8) 9_666 9_666 ?
N3 Fe1 N3 180.0 9_666 . ?
N3 Fe1 N5 87.73(9) . 9_666 ?
N3 Fe1 N5 92.27(9) . . ?
N3 Fe1 N5 87.73(9) 9_666 . ?
N3 Fe1 N5 92.27(9) 9_666 9_666 ?
N5 Fe1 N5 180.0 . 9_666 ?
N2 C2 W1 178.6(2) . . ?
C3 N3 Fe1 120.27(17) . . ?
C3 N3 C7 116.7(2) . . ?
C7 N3 Fe1 122.92(17) . . ?
N3 C3 H3 118.0 . . ?
N3 C3 C4 124.0(3) . . ?
C4 C3 H3 118.0 . . ?
C3 C4 H4 121.1 . . ?
C3 C4 C5 117.8(3) . . ?
C5 C4 H4 121.1 . . ?
C4 C5 C8 119.3(3) . . ?
C6 C5 C4 119.8(3) . . ?
C6 C5 C8 120.9(3) . . ?
C9 N5 Fe1 120.6(2) . . ?
C9 N5 C13 115.7(3) . . ?
C13 N5 Fe1 123.7(2) . . ?
C5 C6 H6 121.1 . . ?
C5 C6 C7 117.7(3) . . ?
C7 C6 H6 121.1 . . ?
N3 C7 C6 123.9(3) . . ?
N3 C7 H7 118.0 . . ?
C6 C7 H7 118.0 . . ?
N4 C8 C5 178.4(5) . . ?
N5 C9 H9 118.2 . . ?
N5 C9 C10 123.7(3) . . ?
C10 C9 H9 118.2 . . ?
C9 C10 H10 120.3 . . ?
C11 C10 C9 119.4(3) . . ?
C11 C10 H10 120.3 . . ?
C10 C11 C14 120.9(4) . . ?
C12 C11 C10 118.2(3) . . ?
C12 C11 C14 120.8(4) . . ?
N5 C13 H13 117.9 . . ?
N5 C13 C12 124.1(3) . . ?
C12 C13 H13 117.9 . . ?
N6 C14 C11 179.5(6) . . ?
C11 C12 C13 118.9(3) . . ?
C11 C12 H12 120.5 . . ?
C13 C12 H12 120.5 . . ?

loop_
_geom_bond_atom_site_label_1
_geom_bond_atom_site_label_2
_geom_bond_distance
_geom_bond_site_symmetry_2
_geom_bond_publ_flag
W1 C1 2.130(2) 15_656 ?
W1 C1 2.130(2) 10_577 ?
W1 C1 2.130(2) 4_665 ?
W1 C1 2.130(2) . ?
W1 C2 2.173(2) 10_577 ?
W1 C2 2.173(2) . ?
W1 C2 2.173(2) 4_665 ?
W1 C2 2.173(2) 15_656 ?
O1 H1A 0.982(19) . ?
O1 H1B 0.969(19) . ?
N1 C1 1.154(3) . ?
N1 Fe1 2.0800(18) . ?
Fe1 N1 2.0801(18) 9_666 ?
Fe1 N3 2.2431(19) . ?
Fe1 N3 2.2430(19) 9_666 ?
Fe1 N5 2.258(2) 9_666 ?
Fe1 N5 2.258(2) . ?
C2 N2 1.147(3) . ?
N3 C3 1.337(3) . ?
N3 C7 1.338(3) . ?
C3 H3 0.9500 . ?
C3 C4 1.371(4) . ?
N4 C8 1.139(4) . ?
C4 H4 0.9500 . ?
C4 C5 1.383(4) . ?
C5 C6 1.377(4) . ?
C5 C8 1.452(4) . ?
N5 C9 1.330(4) . ?
N5 C13 1.340(4) . ?
C6 H6 0.9500 . ?
C6 C7 1.378(4) . ?
N6 C14 1.142(5) . ?
C7 H7 0.9500 . ?
C9 H9 0.9500 . ?
C9 C10 1.379(5) . ?
C10 H10 0.9500 . ?
C10 C11 1.368(5) . ?
C11 C14 1.446(5) . ?
C11 C12 1.362(5) . ?
C13 H13 0.9500 . ?
C13 C12 1.377(5) . ?
C12 H12 0.9500 . ?

loop_
_geom_torsion_atom_site_label_1
_geom_torsion_atom_site_label_2
_geom_torsion_atom_site_label_3
_geom_torsion_atom_site_label_4
_geom_torsion
_geom_torsion_site_symmetry_1
_geom_torsion_site_symmetry_2
_geom_torsion_site_symmetry_3
_geom_torsion_site_symmetry_4
_geom_torsion_publ_flag
Fe1 N3 C3 C4 175.2(2) . . . . ?
Fe1 N3 C7 C6 -174.6(3) . . . . ?
Fe1 N5 C9 C10 177.3(4) . . . . ?
Fe1 N5 C13 C12 -178.0(3) . . . . ?
N3 C3 C4 C5 -0.1(5) . . . . ?
C3 N3 C7 C6 1.2(5) . . . . ?
C3 C4 C5 C6 0.5(5) . . . . ?
C3 C4 C5 C8 -179.9(3) . . . . ?
C4 C5 C6 C7 -0.1(6) . . . . ?
C5 C6 C7 N3 -0.9(6) . . . . ?
N5 C9 C10 C11 0.4(7) . . . . ?
N5 C13 C12 C11 1.1(6) . . . . ?
C7 N3 C3 C4 -0.8(5) . . . . ?
C8 C5 C6 C7 -179.6(4) . . . . ?
C9 N5 C13 C12 -1.2(6) . . . . ?
C9 C10 C11 C14 -179.6(4) . . . . ?
C9 C10 C11 C12 -0.6(7) . . . . ?
C10 C11 C12 C13 -0.2(6) . . . . ?
C13 N5 C9 C10 0.4(6) . . . . ?
C14 C11 C12 C13 178.9(4) . . . . ?
